data_2007517
loop_
_publ_author_name
'Kammermeier, Stefan'
'Jones, Peter G.'
'Dix, Ina'
'Herges, Rainer'

_publ_section_title
;
 A Silver(I) Complex of a Tube-Shaped Hydrocarbon
;
_journal_issue 8
_journal_name_full 'Acta Crystallographica Section C'
_journal_page_first 1078
_journal_page_last 1081
_journal_paper_doi 10.1107/S0108270198002406
_journal_volume 54
_journal_year 1998
_chemical_formula_iupac '[Ag~2~(C~56~H~32~)(C~7~H~8~)~2~(H~2~O)~2~](CF~3~SO~3~)~2~'
_chemical_formula_moiety '(C70 H52 Ag2 O2) 2+ , 2(C F3 S O3) 1-'
_chemical_formula_sum 'C72 H52 Ag2 F6 O8 S2'
_chemical_formula_weight 1439.00
_chemical_name_systematic
;
[\m-(4,7-\h:16,19-\h)-5,24:6,11:12,17:18,23-tetra[1,2]benzeno-
tetrabenzo[a,e,i,m]cyclohexadecene]bis{aqua[(2,3-\h)toluene]silver(I)}
bis(trifluoromethanesulfonate)
;
_space_group_IT_number 2
_symmetry_cell_setting triclinic
_symmetry_space_group_name_Hall '-P 1'
_symmetry_space_group_name_H-M 'P -1'
_audit_creation_method SHELXL
_cell_angle_alpha 114.161(6)
_cell_angle_beta 95.894(4)
_cell_angle_gamma 92.468(6)
_cell_formula_units_Z 1
_cell_length_a 10.9634(8)
_cell_length_b 11.1491(8)
_cell_length_c 13.2319(10)
_cell_measurement_reflns_used 63
_cell_measurement_temperature 173(2)
_cell_measurement_theta_max 12.5
_cell_measurement_theta_min 4.3
_cell_volume 1461.4(2)
_computing_cell_refinement XSCANS
_computing_data_collection 'XSCANS (Fait, 1991)'
_computing_data_reduction XSCANS
_computing_molecular_graphics 'XP (Siemens, 1994b)'
_computing_publication_material SHELXL93
_computing_structure_refinement 'SHELXL93 (Sheldrick, 1993)'
_computing_structure_solution 'SHELXS86 (Sheldrick, 1990)'
_diffrn_ambient_temperature 173(2)
_diffrn_measurement_device 'Siemens P4'
_diffrn_measurement_method \w
_diffrn_radiation_monochromator graphite
_diffrn_radiation_source 'fine-focus sealed tube'
_diffrn_radiation_type MoK\a
_diffrn_radiation_wavelength 0.71073
_diffrn_reflns_av_R_equivalents 0.014
_diffrn_reflns_av_sigmaI/netI 0.034
_diffrn_reflns_limit_h_max 13
_diffrn_reflns_limit_h_min -13
_diffrn_reflns_limit_k_max 12
_diffrn_reflns_limit_k_min 0
_diffrn_reflns_limit_l_max 14
_diffrn_reflns_limit_l_min -15
_diffrn_reflns_number 5254
_diffrn_reflns_theta_max 25.00
_diffrn_reflns_theta_min 3.13
_diffrn_standards_decay_% 0
_diffrn_standards_interval_count 247
_diffrn_standards_number 3
_exptl_absorpt_coefficient_mu 0.822
_exptl_absorpt_correction_T_max 0.835
_exptl_absorpt_correction_T_min 0.793
_exptl_absorpt_correction_type '\y scan (XEMP; Siemens, 1994a)'
_exptl_crystal_colour colourless
_exptl_crystal_density_diffrn 1.635
_exptl_crystal_density_meas ?
_exptl_crystal_description prism
_exptl_crystal_F_000 728
_exptl_crystal_size_max 0.40
_exptl_crystal_size_mid 0.28
_exptl_crystal_size_min 0.22
_refine_diff_density_max 0.973
_refine_diff_density_min -0.720
_refine_ls_extinction_method none
_refine_ls_goodness_of_fit_all 1.051
_refine_ls_goodness_of_fit_obs 1.122
_refine_ls_hydrogen_treatment 'H atoms: see text'
_refine_ls_matrix_type full
_refine_ls_number_parameters 415
_refine_ls_number_reflns 4967
_refine_ls_number_restraints 1
_refine_ls_restrained_S_all 1.051
_refine_ls_restrained_S_obs 1.122
_refine_ls_R_factor_all 0.044
_refine_ls_R_factor_obs .034
_refine_ls_shift/esd_max 0.000
_refine_ls_shift/esd_mean 0.000
_refine_ls_structure_factor_coef Fsqd
_refine_ls_weighting_details 'w = 1/[\s^2^(Fo^2^)+(0.0385P)^2^+1.0074P] where P=(Fo^2^+2Fc^2^)/3'
_refine_ls_weighting_scheme calc
_refine_ls_wR_factor_all 0.080
_refine_ls_wR_factor_obs .077
_reflns_number_observed 4133
_reflns_number_total 4967
_reflns_observed_criterion I>2\s(I)
_cod_data_source_file fg1410.cif
_cod_data_source_block hati
_cod_depositor_comments
;
The following automatic conversions were performed:

'_exptl_crystal_density_meas' value 'not measured' was changed to '?'
- the value is perceived as not measured.

Automatic conversion script
Id: cif_fix_values 3008 2015-01-20 13:52:24Z robertas 

The following automatic conversions were performed:

'_refine_ls_weighting_scheme' value 'calc w =
1/[\s^2^(Fo^2^)+(0.0385P)^2^+1.0074P] where P=(Fo^2^+2Fc^2^)/3' was
changed to 'calc'. New tag '_refine_ls_weighting_details' was
created. The value of the new tag was set to 'w =
1/[\s^2^(Fo^2^)+(0.0385P)^2^+1.0074P] where P=(Fo^2^+2Fc^2^)/3'.

Automatic conversion script
Id: cif_fix_values 3143 2015-03-26 13:38:13Z robertas 
;
_cod_database_code 2007517

loop_
_symmetry_equiv_pos_as_xyz
'x, y, z'
'-x, -y, -z'

loop_
_atom_site_aniso_label
_atom_site_aniso_U_11
_atom_site_aniso_U_22
_atom_site_aniso_U_33
_atom_site_aniso_U_12
_atom_site_aniso_U_13
_atom_site_aniso_U_23
Ag .0383(2) .02172(14) .02960(15) -.00151(10) .00086(10) .00596(10)
C1 .0147(14) .0119(14) .0150(14) -.0017(11) .0035(11) .0044(11)
C2 .0140(13) .0139(14) .0132(13) -.0012(11) .0000(11) .0030(11)
C3 .0123(13) .0177(15) .0117(13) -.0008(11) .0001(10) .0045(11)
C4 .0125(13) .0161(14) .0143(13) .0046(11) .0015(11) .0063(11)
C5 .0107(13) .0169(15) .0149(14) .0019(11) .0054(10) .0053(11)
C6 .0110(13) .0171(14) .0166(14) .0027(11) .0035(11) .0056(12)
C7 .0143(14) .021(2) .0197(15) .0020(12) .0016(11) .0104(12)
C8 .0150(14) .030(2) .0176(14) .0023(12) .0050(11) .0108(13)
C9 .0156(14) .021(2) .0212(15) .0052(12) .0059(12) .0046(12)
C10 .0149(14) .0163(15) .0198(14) .0009(11) .0025(11) .0067(12)
C11 .0165(14) .0159(15) .022(2) .0038(12) .0023(12) .0064(12)
C12 .021(2) .017(2) .020(2) .0031(12) .0015(12) -.0005(12)
C13 .0190(15) .025(2) .0150(14) .0002(12) .0020(12) .0036(12)
C14 .0173(14) .024(2) .0174(14) .0054(12) .0063(11) .0101(12)
C15 .0160(14) .0119(14) .0155(14) -.0017(11) .0042(11) .0055(11)
C16 .0194(14) .0088(13) .0160(14) .0028(11) .0035(11) .0048(11)
C17 .0193(14) .0106(13) .0168(14) .0013(11) .0044(11) .0052(11)
C18 .0141(14) .0148(14) .0121(13) .0030(11) .0008(10) .0054(11)
C19 .0200(15) .0147(14) .0144(14) .0019(12) .0037(11) .0083(11)
C20 .0218(15) .0144(14) .0129(13) .0033(12) .0041(11) .0073(11)
C21 .0202(15) .0150(14) .0180(14) -.0002(12) .0009(11) .0059(12)
C22 .030(2) .019(2) .0137(14) -.0009(13) .0003(12) .0052(12)
C23 .027(2) .019(2) .0161(14) .0030(13) .0091(12) .0077(12)
C24 .0176(14) .0143(14) .0204(15) .0042(11) .0054(11) .0081(12)
C25 .0214(15) .0160(15) .025(2) .0031(12) .0067(12) .0098(13)
C26 .029(2) .016(2) .028(2) .0093(13) .0123(13) .0079(13)
C27 .032(2) .0129(15) .0182(15) .0026(13) .0030(12) .0025(12)
C28 .022(2) .0159(15) .0197(15) .0026(12) -.0014(12) .0075(12)
S .0514(6) .0488(6) .0616(7) -.0038(5) .0176(5) .0324(5)
O1 .062(2) .068(2) .084(2) .012(2) .035(2) .051(2)
O2 .046(2) .137(4) .081(3) -.039(2) -.003(2) .038(3)
O3 .156(4) .066(2) .142(4) .032(3) .070(3) .075(3)
C99 .067(3) .080(4) .067(3) -.039(3) -.012(3) .051(3)
F1 .125(3) .053(2) .093(2) -.015(2) .031(2) .027(2)
F2 .103(3) .171(4) .147(3) -.085(3) -.082(3) .122(3)
F3 .187(4) .097(2) .055(2) -.084(3) .016(2) .028(2)
O1W .044(2) .045(2) .036(2) -.006(2) .0077(13) .0110(14)
C101 .036(2) .022(2) .031(2) .0027(14) .0170(15) .0077(14)
C102 .037(2) .021(2) .022(2) -.0039(14) .0036(14) .0072(13)
C103 .032(2) .019(2) .028(2) .0023(14) .0033(14) .0031(14)
C104 .037(2) .024(2) .027(2) .0029(15) .0104(14) .0045(14)
C105 .043(2) .027(2) .025(2) -.003(2) .0028(15) .0120(14)
C106 .031(2) .026(2) .043(2) .0029(15) .008(2) .017(2)
C107 .047(2) .042(2) .042(2) .015(2) -.005(2) -.002(2)

loop_
_atom_site_label
_atom_site_fract_x
_atom_site_fract_y
_atom_site_fract_z
_atom_site_U_iso_or_equiv
_atom_site_thermal_displace_type
_atom_site_calc_flag
_atom_site_refinement_flags
_atom_site_occupancy
_atom_site_disorder_group
_atom_site_type_symbol
Ag .19093(3) .42410(3) .19876(2) .03187(10) Uani d . 1 . Ag
C1 .1990(2) .6575(3) .5145(2) .0143(6) Uani d . 1 . C
C2 .2730(2) .5482(3) .4504(2) .0148(6) Uani d . 1 . C
C3 .2859(2) .4464(3) .4868(2) .0146(6) Uani d . 1 . C
C4 .2226(2) .4570(3) .5848(2) .0143(6) Uani d . 1 . C
C5 .2507(2) .5951(3) .6727(2) .0143(6) Uani d . 1 . C
C6 .2393(2) .6982(3) .6369(2) .0152(6) Uani d . 1 . C
C7 .3449(2) .5535(3) .3710(2) .0178(6) Uani d . 1 . C
H7 .3406(2) .6247(3) .3493(2) .021 Uiso calc R 1 . H
C8 .4232(3) .4555(3) .3225(2) .0203(6) Uani d . 1 . C
H8 .4674(3) .4572(3) .2649(2) .024 Uiso calc R 1 . H
C9 .4357(3) .3566(3) .3589(2) .0202(6) Uani d . 1 . C
H9 .4890(3) .2901(3) .3267(2) .024 Uiso calc R 1 . H
C10 .3701(2) .3546(3) .4428(2) .0173(6) Uani d . 1 . C
H10 .3830(2) .2894(3) .4707(2) .021 Uiso calc R 1 . H
C11 .2851(3) .8260(3) .7099(2) .0187(6) Uani d . 1 . C
H11 .2808(3) .8946(3) .6849(2) .022 Uiso calc R 1 . H
C12 .3370(3) .8556(3) .8184(2) .0223(7) Uani d . 1 . C
H12 .3662(3) .9440(3) .8676(2) .027 Uiso calc R 1 . H
C13 .3462(3) .7557(3) .8548(2) .0212(6) Uani d . 1 . C
H13 .3803(3) .7756(3) .9295(2) .025 Uiso calc R 1 . H
C14 .3056(3) .6269(3) .7820(2) .0187(6) Uani d . 1 . C
H14 .3152(3) .5585(3) .8066(2) .022 Uiso calc R 1 . H
C15 .1059(2) .7039(3) .4698(2) .0144(6) Uani d . 1 . C
C16 .0576(3) .6542(3) .3483(2) .0147(6) Uani d . 1 . C
C17 -.0710(3) .6229(3) .3185(2) .0156(6) Uani d . 1 . C
C18 -.1437(2) .6384(3) .4125(2) .0137(6) Uani d . 1 . C
C19 -.1042(3) .7715(3) .5057(2) .0155(6) Uani d . 1 . C
C20 .0243(3) .8054(3) .5344(2) .0156(6) Uani d . 1 . C
C21 -.1249(3) .6011(3) .2117(2) .0182(6) Uani d . 1 . C
H21 -.2119(3) .5862(3) .1936(2) .022 Uiso calc R 1 . H
C22 -.0529(3) .6011(3) .1314(2) .0215(6) Uani d . 1 . C
H22 -.0904(3) .5816(3) .0578(2) .026 Uiso calc R 1 . H
C23 .0740(3) .6295(3) .1584(2) .0203(6) Uani d . 1 . C
H23 .1235(3) .6287(3) .1033(2) .024 Uiso calc R 1 . H
C24 .1282(3) .6590(3) .2668(2) .0168(6) Uani d . 1 . C
H24 .2144(3) .6829(3) .2861(2) .020 Uiso calc R 1 . H
C25 -.1832(3) .8676(3) .5528(2) .0201(6) Uani d . 1 . C
H25 -.2696(3) .8462(3) .5321(2) .024 Uiso calc R 1 . H
C26 -.1385(3) .9944(3) .6295(3) .0238(7) Uani d . 1 . C
H26 -.1939(3) 1.0576(3) .6638(3) .029 Uiso calc R 1 . H
C27 -.0135(3) 1.0277(3) .6554(2) .0222(7) Uani d . 1 . C
H27 .0176(3) 1.1145(3) .7071(2) .027 Uiso calc R 1 . H
C28 .0676(3) .9348(3) .6063(2) .0195(6) Uani d . 1 . C
H28 .1537(3) .9600(3) .6221(2) .023 Uiso calc R 1 . H
S .48796(10) .73193(11) .15674(10) .0503(3) Uani d . 1 . S
O1 .5589(3) .7792(3) .0928(3) .0626(9) Uani d . 1 . O
O2 .3587(3) .7301(4) .1344(3) .0928(13) Uani d . 1 . O
O3 .5251(4) .6166(4) .1662(4) .106(2) Uani d . 1 . O
C99 .5211(5) .8622(5) .2969(4) .0677(15) Uani d . 1 . C
F1 .4870(3) .9763(3) .3021(3) .0910(10) Uani d . 1 . F
F2 .6406(3) .8795(4) .3319(3) .133(2) Uani d . 1 . F
F3 .4619(4) .8333(3) .3693(2) .117(2) Uani d . 1 . F
O1W .2995(3) .4161(3) .0543(2) .0438(7) Uani d D 1 . O
H11' .332(4) .360(4) .017(4) .069(18) Uiso d D 1 . H
H12' .342(4) .476(4) .074(4) .070(18) Uiso d D 1 . H
C101 .0101(3) .2622(3) .1693(3) .0300(8) Uani d . 1 . C
H101 -.0288(3) .3169(3) .2308(3) .036 Uiso calc R 1 . H
C102 .1175(3) .2073(3) .1881(3) .0278(7) Uani d . 1 . C
H102 .1510(3) .2247(3) .2624(3) .033 Uiso calc R 1 . H
C103 .1764(3) .1264(3) .0983(3) .0289(7) Uani d . 1 . C
C104 .1238(3) .1033(3) -.0093(3) .0306(8) Uani d . 1 . C
H104 .1624(3) .0496(3) -.0713(3) .037 Uiso calc R 1 . H
C105 .0164(3) .1569(3) -.0278(3) .0316(8) Uani d . 1 . C
H105 -.0186(3) .1382(3) -.1020(3) .038 Uiso calc R 1 . H
C106 -.0398(3) .2372(3) .0612(3) .0320(8) Uani d . 1 . C
H106 -.1125(3) .2752(3) .0485(3) .038 Uiso calc R 1 . H
C107 .2898(4) .0646(4) .1185(3) .0503(11) Uani d . 1 . C
H10A .3080(14) .086(2) .1984(5) .060 Uiso calc R 1 . H
H10B .3594(6) .0987(19) .094(2) .060 Uiso calc R 1 . H
H10C .2761(9) -.0314(4) .0764(17) .060 Uiso calc R 1 . H

loop_
_atom_type_symbol
_atom_type_description
_atom_type_scat_dispersion_real
_atom_type_scat_dispersion_imag
_atom_type_scat_source
C C 0.0033 0.0016 'International Tables Vol C Tables 4.2.6.8 and 6.1.1.4'
H H 0.0000 0.0000 'International Tables Vol C Tables 4.2.6.8 and 6.1.1.4'
Ag Ag -0.8971 1.1015 'International Tables Vol C Tables 4.2.6.8 and 6.1.1.4'
O O 0.0106 0.0060 'International Tables Vol C Tables 4.2.6.8 and 6.1.1.4'
F F 0.0171 0.0103 'International Tables Vol C Tables 4.2.6.8 and 6.1.1.4'
S S 0.1246 0.1234 'International Tables Vol C Tables 4.2.6.8 and 6.1.1.4'

loop_
_geom_angle_atom_site_label_1
_geom_angle_atom_site_label_2
_geom_angle_atom_site_label_3
_geom_angle_site_symmetry_1
_geom_angle
_geom_angle_publ_flag
O1W Ag C102 . 114.69(11) y
O1W Ag C101 . 122.50(11) y
C102 Ag C101 . 32.62(11) y
O1W Ag C7 . 102.51(10) y
C102 Ag C7 . 112.56(10) y
C101 Ag C7 . 130.55(10) y
O1W Ag C24 . 100.43(11) y
C102 Ag C24 . 139.71(10) y
C101 Ag C24 . 111.13(10) y
C7 Ag C24 . 76.12(9) y
C15 C1 C2 . 125.8(2) ?
C15 C1 C6 . 126.1(2) ?
C2 C1 C6 . 107.9(2) ?
C7 C2 C3 . 118.7(3) ?
C7 C2 C1 . 123.4(3) ?
C3 C2 C1 . 116.9(2) ?
C10 C3 C2 . 119.2(2) ?
C10 C3 C4 . 123.3(2) ?
C2 C3 C4 . 116.8(2) ?
C18 C4 C5 2_566 126.4(2) ?
C18 C4 C3 2_566 125.3(2) ?
C5 C4 C3 . 107.9(2) ?
C14 C5 C6 . 118.4(3) ?
C14 C5 C4 . 124.0(3) ?
C6 C5 C4 . 116.7(2) ?
C11 C6 C5 . 119.2(3) ?
C11 C6 C1 . 123.3(3) ?
C5 C6 C1 . 116.6(2) ?
C2 C7 C8 . 121.2(3) ?
C2 C7 Ag . 97.7(2) ?
C8 C7 Ag . 85.9(2) ?
C9 C8 C7 . 119.5(3) ?
C8 C9 C10 . 119.8(3) ?
C9 C10 C3 . 121.3(3) ?
C12 C11 C6 . 121.4(3) ?
C13 C12 C11 . 119.8(3) ?
C14 C13 C12 . 119.7(3) ?
C13 C14 C5 . 121.5(3) ?
C1 C15 C16 . 126.2(2) ?
C1 C15 C20 . 125.8(2) ?
C16 C15 C20 . 107.8(2) ?
C24 C16 C17 . 118.2(2) ?
C24 C16 C15 . 123.9(2) ?
C17 C16 C15 . 116.9(2) ?
C21 C17 C16 . 119.9(3) ?
C21 C17 C18 . 123.3(2) ?
C16 C17 C18 . 115.9(2) ?
C4 C18 C19 2_566 126.5(2) ?
C4 C18 C17 2_566 125.2(2) ?
C19 C18 C17 . 108.1(2) ?
C25 C19 C20 . 118.9(3) ?
C25 C19 C18 . 124.6(3) ?
C20 C19 C18 . 115.8(2) ?
C28 C20 C19 . 118.9(3) ?
C28 C20 C15 . 123.5(3) ?
C19 C20 C15 . 116.8(2) ?
C22 C21 C17 . 120.7(3) ?
C21 C22 C23 . 120.2(3) ?
C22 C23 C24 . 119.5(3) ?
C23 C24 C16 . 121.3(3) ?
C23 C24 Ag . 88.8(2) ?
C16 C24 Ag . 97.4(2) ?
C19 C25 C26 . 121.4(3) ?
C27 C26 C25 . 119.5(3) ?
C26 C27 C28 . 120.3(3) ?
C27 C28 C20 . 120.9(3) ?
O3 S O2 . 113.2(3) ?
O3 S O1 . 115.7(2) ?
O2 S O1 . 115.4(2) ?
O3 S C99 . 105.2(3) ?
O2 S C99 . 102.0(2) ?
O1 S C99 . 103.1(2) ?
F1 C99 F2 . 107.4(4) ?
F1 C99 F3 . 107.1(5) ?
F2 C99 F3 . 108.3(4) ?
F1 C99 S . 112.2(3) ?
F2 C99 S . 110.5(4) ?
F3 C99 S . 111.2(3) ?
C106 C101 C102 . 120.1(3) ?
C106 C101 Ag . 101.0(2) ?
C102 C101 Ag . 71.7(2) ?
C101 C102 C103 . 120.7(3) ?
C101 C102 Ag . 75.7(2) ?
C103 C102 Ag . 99.1(2) ?
C104 C103 C102 . 117.7(3) ?
C104 C103 C107 . 121.7(3) ?
C102 C103 C107 . 120.6(3) ?
C105 C104 C103 . 121.5(3) ?
C106 C105 C104 . 120.2(3) ?
C105 C106 C101 . 119.7(3) ?

loop_
_geom_bond_atom_site_label_1
_geom_bond_atom_site_label_2
_geom_bond_site_symmetry_2
_geom_bond_distance
_geom_bond_publ_flag
Ag O1W . 2.328(3) y
Ag C102 . 2.458(3) y
Ag C101 . 2.509(3) y
Ag C7 . 2.536(3) y
Ag C24 . 2.548(3) y
C1 C15 . 1.354(4) y
C1 C2 . 1.497(4) ?
C1 C6 . 1.503(4) ?
C2 C7 . 1.395(4) ?
C2 C3 . 1.410(4) ?
C3 C10 . 1.394(4) ?
C3 C4 . 1.498(4) ?
C4 C18 2_566 1.356(4) y
C4 C5 . 1.496(4) ?
C5 C14 . 1.401(4) ?
C5 C6 . 1.417(4) ?
C6 C11 . 1.388(4) ?
C7 C8 . 1.401(4) ?
C8 C9 . 1.378(4) ?
C9 C10 . 1.391(4) ?
C11 C12 . 1.387(4) ?
C12 C13 . 1.387(4) ?
C13 C14 . 1.383(4) ?
C15 C16 . 1.497(4) ?
C15 C20 . 1.504(4) ?
C16 C24 . 1.407(4) ?
C16 C17 . 1.413(4) ?
C17 C21 . 1.394(4) ?
C17 C18 . 1.500(4) ?
C18 C4 2_566 1.356(4) ?
C18 C19 . 1.499(4) ?
C19 C25 . 1.389(4) ?
C19 C20 . 1.415(4) ?
C20 C28 . 1.392(4) ?
C21 C22 . 1.386(4) ?
C22 C23 . 1.390(4) ?
C23 C24 . 1.393(4) ?
C25 C26 . 1.390(4) ?
C26 C27 . 1.374(4) ?
C27 C28 . 1.390(4) ?
S O3 . 1.414(4) ?
S O2 . 1.415(4) ?
S O1 . 1.436(3) ?
S C99 . 1.814(5) ?
C99 F1 . 1.318(6) ?
C99 F2 . 1.322(6) ?
C99 F3 . 1.344(5) ?
C101 C106 . 1.387(5) ?
C101 C102 . 1.396(5) ?
C102 C103 . 1.405(4) ?
C103 C104 . 1.393(5) ?
C103 C107 . 1.499(5) ?
C104 C105 . 1.388(5) ?
C105 C106 . 1.378(5) ?

loop_
_geom_hbond_atom_site_label_D
_geom_hbond_atom_site_label_H
_geom_hbond_atom_site_label_A
_geom_hbond_site_symmetry_A
_geom_hbond_distance_DH
_geom_hbond_distance_HA
_geom_hbond_distance_DA
_geom_hbond_angle_DHA
_geom_hbond_publ_flag
O1W H11' O1 2_665 0.76(3) 2.14(3) 2.895(4) 172(5) y
O1W H12' O3 . 0.74(3) 2.37(4) 3.061(6) 157(5) y

loop_
_geom_torsion_atom_site_label_1
_geom_torsion_atom_site_label_2
_geom_torsion_atom_site_label_3
_geom_torsion_atom_site_label_4
_geom_torsion_site_symmetry_1
_geom_torsion_site_symmetry_4
_geom_torsion
C15 C1 C2 C7 . . 61.3(4)
C6 C1 C2 C7 . . -123.4(3)
C15 C1 C2 C3 . . -129.7(3)
C6 C1 C2 C3 . . 45.6(3)
C7 C2 C3 C10 . . 0.2(4)
C1 C2 C3 C10 . . -169.3(2)
C7 C2 C3 C4 . . 170.4(2)
C1 C2 C3 C4 . . 0.9(3)
C10 C3 C4 C18 . 2_566 -63.3(4)
C2 C3 C4 C18 . 2_566 126.9(3)
C10 C3 C4 C5 . . 122.9(3)
C2 C3 C4 C5 . . -46.8(3)
C18 C4 C5 C14 2_566 . 63.0(4)
C3 C4 C5 C14 . . -123.3(3)
C18 C4 C5 C6 2_566 . -127.8(3)
C3 C4 C5 C6 . . 45.9(3)
C14 C5 C6 C11 . . 1.4(4)
C4 C5 C6 C11 . . -168.4(2)
C14 C5 C6 C1 . . 170.4(2)
C4 C5 C6 C1 . . 0.6(3)
C15 C1 C6 C11 . . -62.6(4)
C2 C1 C6 C11 . . 122.2(3)
C15 C1 C6 C5 . . 129.0(3)
C2 C1 C6 C5 . . -46.3(3)
C3 C2 C7 C8 . . 3.9(4)
C1 C2 C7 C8 . . 172.7(3)
C3 C2 C7 Ag . . 93.7(2)
C1 C2 C7 Ag . . -97.5(2)
O1W Ag C7 C2 . . -178.1(2)
C102 Ag C7 C2 . . -54.3(2)
C101 Ag C7 C2 . . -22.0(2)
C24 Ag C7 C2 . . 84.1(2)
O1W Ag C7 C8 . . -57.1(2)
C102 Ag C7 C8 . . 66.6(2)
C101 Ag C7 C8 . . 99.0(2)
C24 Ag C7 C8 . . -154.9(2)
C2 C7 C8 C9 . . -4.2(4)
Ag C7 C8 C9 . . -100.7(3)
C7 C8 C9 C10 . . 0.3(4)
C8 C9 C10 C3 . . 3.8(4)
C2 C3 C10 C9 . . -4.1(4)
C4 C3 C10 C9 . . -173.6(3)
C5 C6 C11 C12 . . -2.7(4)
C1 C6 C11 C12 . . -170.9(3)
C6 C11 C12 C13 . . 1.4(4)
C11 C12 C13 C14 . . 1.2(4)
C12 C13 C14 C5 . . -2.5(4)
C6 C5 C14 C13 . . 1.2(4)
C4 C5 C14 C13 . . 170.2(3)
C2 C1 C15 C16 . . 0.8(4)
C6 C1 C15 C16 . . -173.6(3)
C2 C1 C15 C20 . . 174.4(3)
C6 C1 C15 C20 . . -0.1(4)
C1 C15 C16 C24 . . -62.4(4)
C20 C15 C16 C24 . . 123.1(3)
C1 C15 C16 C17 . . 129.2(3)
C20 C15 C16 C17 . . -45.3(3)
C24 C16 C17 C21 . . -1.6(4)
C15 C16 C17 C21 . . 167.4(2)
C24 C16 C17 C18 . . -171.4(2)
C15 C16 C17 C18 . . -2.3(4)
C21 C17 C18 C4 . 2_566 65.0(4)
C16 C17 C18 C4 . 2_566 -125.6(3)
C21 C17 C18 C19 . . -120.5(3)
C16 C17 C18 C19 . . 48.9(3)
C4 C18 C19 C25 2_566 . -62.2(4)
C17 C18 C19 C25 . . 123.4(3)
C4 C18 C19 C20 2_566 . 127.4(3)
C17 C18 C19 C20 . . -47.0(3)
C25 C19 C20 C28 . . -1.8(4)
C18 C19 C20 C28 . . 169.2(2)
C25 C19 C20 C15 . . -172.0(2)
C18 C19 C20 C15 . . -1.0(3)
C1 C15 C20 C28 . . 62.9(4)
C16 C15 C20 C28 . . -122.6(3)
C1 C15 C20 C19 . . -127.4(3)
C16 C15 C20 C19 . . 47.1(3)
C16 C17 C21 C22 . . 4.4(4)
C18 C17 C21 C22 . . 173.3(3)
C17 C21 C22 C23 . . -3.3(4)
C21 C22 C23 C24 . . -0.5(4)
C22 C23 C24 C16 . . 3.3(4)
C22 C23 C24 Ag . . 101.1(3)
C17 C16 C24 C23 . . -2.2(4)
C15 C16 C24 C23 . . -170.4(3)
C17 C16 C24 Ag . . -95.2(2)
C15 C16 C24 Ag . . 96.5(3)
O1W Ag C24 C23 . . 55.3(2)
C102 Ag C24 C23 . . -95.7(2)
C101 Ag C24 C23 . . -75.8(2)
C7 Ag C24 C23 . . 155.7(2)
O1W Ag C24 C16 . . 176.7(2)
C102 Ag C24 C16 . . 25.7(3)
C101 Ag C24 C16 . . 45.6(2)
C7 Ag C24 C16 . . -82.9(2)
C20 C19 C25 C26 . . -1.9(4)
C18 C19 C25 C26 . . -172.1(3)
C19 C25 C26 C27 . . 3.3(4)
C25 C26 C27 C28 . . -0.8(5)
C26 C27 C28 C20 . . -3.0(4)
C19 C20 C28 C27 . . 4.3(4)
C15 C20 C28 C27 . . 173.7(3)
O3 S C99 F1 . . -177.8(3)
O2 S C99 F1 . . -59.4(4)
O1 S C99 F1 . . 60.6(4)
O3 S C99 F2 . . 62.4(4)
O2 S C99 F2 . . -179.2(3)
O1 S C99 F2 . . -59.2(4)
O3 S C99 F3 . . -57.9(5)
O2 S C99 F3 . . 60.5(5)
O1 S C99 F3 . . -179.5(4)
O1W Ag C101 C106 . . -32.7(3)
C102 Ag C101 C106 . . -118.3(3)
C7 Ag C101 C106 . . 175.3(2)
C24 Ag C101 C106 . . 85.7(2)
O1W Ag C101 C102 . . 85.6(2)
C7 Ag C101 C102 . . -66.4(2)
C24 Ag C101 C102 . . -156.0(2)
C106 C101 C102 C103 . . 0.1(5)
Ag C101 C102 C103 . . -92.2(3)
C106 C101 C102 Ag . . 92.3(3)
O1W Ag C102 C101 . . -112.3(2)
C7 Ag C102 C101 . . 131.1(2)
C24 Ag C102 C101 . . 36.0(3)
O1W Ag C102 C103 . . 7.3(2)
C101 Ag C102 C103 . . 119.5(3)
C7 Ag C102 C103 . . -109.4(2)
C24 Ag C102 C103 . . 155.5(2)
C101 C102 C103 C104 . . -0.1(5)
Ag C102 C103 C104 . . -78.8(3)
C101 C102 C103 C107 . . -178.4(3)
Ag C102 C103 C107 . . 102.9(3)
C102 C103 C104 C105 . . -0.6(5)
C107 C103 C104 C105 . . 177.6(3)
C103 C104 C105 C106 . . 1.3(5)
C104 C105 C106 C101 . . -1.2(5)
C102 C101 C106 C105 . . 0.5(5)
Ag C101 C106 C105 . . 75.6(3)
